data_7123948
loop_
_publ_author_name
'Ghadwal, Rajendra S.'
'Sharma, Mahendra Kumar'
'Rottsch\"afer, Dennis'
'Blomeyer, Sebastian'
'Neumann, Beate'
'Stammler, Georg'
'Hinz, Alexander'
'van Gastel, Maurice'

_publ_section_title
;
 Diphosphene radical cations and dications with a \p-conjugated
 C2P2C2-framework
;
_journal_name_full 'Chemical Communications'
_journal_paper_doi 10.1039/C9CC04701H
_journal_year 2019
_chemical_formula_moiety '1(Cl4 Ga), C68 H86 N4 P2, C4 H8 O, 1[C6 H14]'
_chemical_formula_sum 'C78 H108 Cl4 Ga N4 O P2'
_chemical_formula_weight 1391.14
_space_group_crystal_system triclinic
_space_group_IT_number 2
_space_group_name_Hall '-P 1'
_space_group_name_H-M_alt 'P -1'
_symmetry_space_group_name_Hall '-P 1'
_symmetry_space_group_name_H-M 'P -1'
_atom_sites_solution_hydrogens geom
_atom_sites_solution_primary dual
_audit_creation_date 2019-02-18
_audit_creation_method
;
Olex2 1.2
(compiled 2018.05.29 svn.r3508 for OlexSys, GUI svn.r5506)
;
_audit_update_record
;
2019-04-09 deposited with the CCDC.    2019-08-05 downloaded from the CCDC.
;
_cell_angle_alpha 78.6124(14)
_cell_angle_beta 83.7585(15)
_cell_angle_gamma 76.4065(16)
_cell_formula_units_Z 2
_cell_length_a 12.5647(3)
_cell_length_b 15.8474(3)
_cell_length_c 20.4584(3)
_cell_measurement_reflns_used 49006
_cell_measurement_temperature 100.01(10)
_cell_measurement_theta_max 31.7260
_cell_measurement_theta_min 3.0090
_cell_volume 3873.26(13)
_computing_cell_refinement 'CrysAlisPro 1.171.40.39a (Rigaku OD, 2019)'
_computing_data_collection 'CrysAlisPro 1.171.40.39a (Rigaku OD, 2019)'
_computing_data_reduction 'CrysAlisPro 1.171.40.39a (Rigaku OD, 2019)'
_computing_molecular_graphics 'Olex2 (Dolomanov et al., 2009)'
_computing_publication_material 'Olex2 (Dolomanov et al., 2009)'
_computing_structure_refinement 'ShelXL (Sheldrick, 2015)'
_computing_structure_solution 'ShelXT (Sheldrick, 2015)'
_diffrn_ambient_environment N~2~
_diffrn_ambient_temperature 100.01(10)
_diffrn_detector 'CCD plate'
_diffrn_detector_area_resol_mean 5.3114
_diffrn_detector_type Atlas
_diffrn_measured_fraction_theta_full 0.999
_diffrn_measured_fraction_theta_max 0.945
_diffrn_measurement_details
;
List of Runs (angles in degrees, time in seconds):

  # Type    Start    End  Width  t~exp~   \w     \q     \k     \f   Frames
#--------------------------------------------------------------------------
  1  \w    -76.00 -27.00   1.00   66.50    --  -17.14 132.00  30.98   49
  2  \w     -4.00  88.00   1.00   66.50    --   17.14  38.00 -90.00   92
  3  \w    -54.00  47.00   1.00   66.50    --   17.14 -77.00-180.00  101
  4  \w     -6.00  66.00   1.00   66.50    --   17.14-116.00 -70.29   72
  5  \w     -4.00  88.00   1.00   66.50    --   17.14  38.00  90.00   92
  6  \w    -54.00  38.00   1.00   66.50    --   17.14 -38.00  60.00   92
  7  \w    -13.00  88.00   1.00   66.50    --   17.14  77.00 120.00  101
  8  \w    -51.00  42.00   1.00   66.50    --   17.14 -57.00 -30.00   93
  9  \w    -13.00  88.00   1.00   66.50    --   17.14  77.00 -30.00  101
 10  \w    -75.00 -27.00   1.00   66.50    --  -17.14 131.00 120.57   48
 11  \w    -86.00   8.00   1.00   66.50    --  -17.14 -57.00  90.00   94
 12  \w    -69.00 -20.00   1.00   66.50    --  -17.14 121.00 -67.64   49
 13  \w     -1.00  69.00   1.00   66.50    --   17.14-121.00-168.04   70
 14  \w      6.00  76.00   1.00   66.50    --   17.14-132.00  76.39   70
 15  \w      6.00  76.00   1.00   66.50    --   17.14-132.00 -10.74   70
 16  \w     35.00 101.00   1.00   66.50    --   17.14 178.00  30.00   66
 17  \w   -102.00 -55.00   1.00   66.50    --  -17.14 178.00 -30.00   47
 18  \w     35.00 101.00   1.00   66.50    --   17.14 178.00-120.00   66
 19  \w    -20.00  56.00   1.00   66.50    --   17.14 -99.00  90.00   76
 20  \w      6.00  76.00   1.00   66.50    --   17.14-132.00-107.24   70
;
_diffrn_measurement_device 'four-circle diffractometer'
_diffrn_measurement_device_type 'SuperNova, Dual, Cu at home/near, Atlas'
_diffrn_measurement_method '\w scans'
_diffrn_orient_matrix_type 'CrysAlisPro convention (1999,Acta A55,543-557)'
_diffrn_orient_matrix_UB_11 0.0568502000
_diffrn_orient_matrix_UB_12 -0.0097325000
_diffrn_orient_matrix_UB_13 0.0051212000
_diffrn_orient_matrix_UB_21 -0.0016194000
_diffrn_orient_matrix_UB_22 -0.0447981000
_diffrn_orient_matrix_UB_23 0.0123522000
_diffrn_orient_matrix_UB_31 0.0123705000
_diffrn_orient_matrix_UB_32 -0.0093880000
_diffrn_orient_matrix_UB_33 -0.0328232000
_diffrn_radiation_monochromator mirror
_diffrn_radiation_probe x-ray
_diffrn_radiation_type MoK\a
_diffrn_radiation_wavelength 0.71073
_diffrn_reflns_av_R_equivalents 0.0446
_diffrn_reflns_av_unetI/netI 0.0342
_diffrn_reflns_Laue_measured_fraction_full 0.999
_diffrn_reflns_Laue_measured_fraction_max 0.945
_diffrn_reflns_limit_h_max 19
_diffrn_reflns_limit_h_min -19
_diffrn_reflns_limit_k_max 24
_diffrn_reflns_limit_k_min -24
_diffrn_reflns_limit_l_max 30
_diffrn_reflns_limit_l_min -30
_diffrn_reflns_number 194103
_diffrn_reflns_point_group_measured_fraction_full 0.999
_diffrn_reflns_point_group_measured_fraction_max 0.945
_diffrn_reflns_theta_full 25.242
_diffrn_reflns_theta_max 32.886
_diffrn_reflns_theta_min 2.518
_diffrn_source 'micro-focus sealed X-ray tube'
_diffrn_source_type 'SuperNova (Mo) X-ray Source'
_exptl_absorpt_coefficient_mu 0.579
_exptl_absorpt_correction_T_max 1.000
_exptl_absorpt_correction_T_min 0.679
_exptl_absorpt_correction_type gaussian
_exptl_absorpt_process_details
;
CrysAlisPro 1.171.40.39a (Rigaku Oxford Diffraction, 2019)
Numerical absorption correction based on gaussian integration over
            a multifaceted crystal model
Empirical absorption correction using spherical harmonics,
 implemented in SCALE3 ABSPACK scaling algorithm.
;
_exptl_crystal_colour 'clear brown'
_exptl_crystal_colour_lustre clear
_exptl_crystal_colour_primary brown
_exptl_crystal_density_diffrn 1.193
_exptl_crystal_description plate
_exptl_crystal_F_000 1482
_exptl_crystal_size_max 0.239
_exptl_crystal_size_mid 0.143
_exptl_crystal_size_min 0.035
_refine_diff_density_max 1.303
_refine_diff_density_min -0.572
_refine_diff_density_rms 0.062
_refine_ls_extinction_method none
_refine_ls_goodness_of_fit_ref 1.036
_refine_ls_hydrogen_treatment constr
_refine_ls_matrix_type full
_refine_ls_number_parameters 814
_refine_ls_number_reflns 27354
_refine_ls_number_restraints 67
_refine_ls_restrained_S_all 1.051
_refine_ls_R_factor_all 0.0730
_refine_ls_R_factor_gt 0.0491
_refine_ls_shift/su_max 0.001
_refine_ls_shift/su_mean 0.000
_refine_ls_structure_factor_coef Fsqd
_refine_ls_weighting_details 'w=1/[\s^2^(Fo^2^)+(0.0626P)^2^+1.9846P] where P=(Fo^2^+2Fc^2^)/3'
_refine_ls_weighting_scheme calc
_refine_ls_wR_factor_gt 0.1274
_refine_ls_wR_factor_ref 0.1398
_reflns_Friedel_coverage 0.000
_reflns_number_gt 20054
_reflns_number_total 27354
_reflns_threshold_expression 'I > 2\s(I)'
_cod_data_source_file c9cc04701h2.cif
_cod_data_source_block compound2b
_cod_original_cell_volume 3873.28(13)
_cod_database_code 7123948
_shelx_shelxl_version_number 2018/3
_chemical_oxdiff_formula 'C74 H66 Cl4 Ga N4 P2'
_shelx_space_group_comment
;
The symmetry employed for this shelxl refinement is uniquely defined
by the following loop, which should always be used as a source of
symmetry information in preference to the above space-group names.
They are only intended as comments.
;
_diffrn_oxdiff_digest_frames
;
011175ce5bfe7917d8c6900a525e318ef401583ffbe
;
_reflns_odcompleteness_completeness 99.93
_reflns_odcompleteness_iscentric 1
_reflns_odcompleteness_theta 30.01
_olex2_date_sample_data_collection 2019-02-15
_olex2_submission_special_instructions 'No special instructions were received'
_oxdiff_exptl_absorpt_empirical_details
;
Empirical correction (ABSPACK) includes:
- Absorption correction using spherical harmonics
- Frame scaling
- Detector area scaling
;
_oxdiff_exptl_absorpt_empirical_full_max 1.145
_oxdiff_exptl_absorpt_empirical_full_min 0.893

loop_
_space_group_symop_operation_xyz
'x, y, z'
'-x, -y, -z'

loop_
_atom_site_label
_atom_site_type_symbol
_atom_site_fract_x
_atom_site_fract_y
_atom_site_fract_z
_atom_site_U_iso_or_equiv
_atom_site_adp_type
_atom_site_occupancy
_atom_site_site_symmetry_order
_atom_site_calc_flag
_atom_site_refinement_flags_posn
_atom_site_refinement_flags_occupancy
_atom_site_disorder_assembly
_atom_site_disorder_group
Ga1A Ga 0.79171(12) 0.76681(9) 0.26856(4) 0.02933(14) Uani 0.6320(15) 1 d D P A 1
Ga1B Ga 0.7936(3) 0.7598(2) 0.28211(13) 0.02933(14) Uani 0.2952(14) 1 d D P B 2
Ga1C Ga 0.8050(3) 0.7475(2) 0.3035(2) 0.02933(14) Uani 0.0727(9) 1 d D P C 3
Cl1A Cl 0.65749(7) 0.80516(8) 0.20075(6) 0.0502(2) Uani 0.6320(15) 1 d D P A 1
Cl1B Cl 0.64903(19) 0.8354(2) 0.22633(14) 0.0502(2) Uani 0.2952(14) 1 d D P B 2
Cl1C Cl 0.6621(7) 0.8327(7) 0.2458(5) 0.0502(2) Uani 0.0727(9) 1 d D P C 3
Cl2A Cl 0.72871(10) 0.77233(8) 0.37136(5) 0.0526(3) Uani 0.6320(15) 1 d D P A 1
Cl2B Cl 0.7483(3) 0.7341(2) 0.38812(13) 0.0526(3) Uani 0.2952(14) 1 d D P B 2
Cl2C Cl 0.7346(8) 0.6988(6) 0.3975(4) 0.0526(3) Uani 0.0727(9) 1 d D P C 3
Cl3A Cl 0.90924(11) 0.85293(8) 0.23980(6) 0.0399(3) Uani 0.6320(15) 1 d D P A 1
Cl3B Cl 0.9176(3) 0.83778(19) 0.26357(15) 0.0399(3) Uani 0.2952(14) 1 d D P B 2
Cl3C Cl 0.9270(5) 0.8181(4) 0.3123(4) 0.0399(3) Uani 0.0727(9) 1 d D P C 3
Cl4A Cl 0.88733(11) 0.63239(9) 0.26307(7) 0.0361(2) Uani 0.6320(15) 1 d D P A 1
Cl4B Cl 0.8611(3) 0.6398(2) 0.24890(17) 0.0361(2) Uani 0.2952(14) 1 d D P B 2
Cl4C Cl 0.8256(7) 0.6496(4) 0.2341(4) 0.0361(2) Uani 0.0727(9) 1 d D P C 3
P1 P 0.44322(3) 0.28901(2) 0.26619(2) 0.01838(7) Uani 1 1 d . . . .
P2 P 0.42043(3) 0.42445(2) 0.26659(2) 0.01989(7) Uani 1 1 d . . . .
O1 O 0.99700(13) 0.12119(12) 0.53110(9) 0.0588(4) Uani 1 1 d . . . .
N1 N 0.72543(9) 0.11594(7) 0.29172(6) 0.0170(2) Uani 1 1 d . . . .
N2 N 0.56181(9) 0.09968(7) 0.33673(6) 0.0165(2) Uani 1 1 d . . . .
N3 N 0.19299(11) 0.61425(8) 0.17775(6) 0.0222(2) Uani 1 1 d . . . .
N4 N 0.23857(11) 0.59532(8) 0.28207(6) 0.0228(2) Uani 1 1 d . . . .
C1 C 0.62001(10) 0.15844(8) 0.30412(6) 0.0151(2) Uani 1 1 d . . . .
C2A C 0.7449(6) 0.0245(5) 0.3281(4) 0.0212(9) Uani 0.584(14) 1 d . P D 1
H2AA H 0.786166 0.017602 0.366973 0.025 Uiso 0.584(14) 1 calc R P D 1
H2AB H 0.784435 -0.016307 0.299554 0.025 Uiso 0.584(14) 1 calc R P D 1
C2B C 0.7383(9) 0.0181(7) 0.3112(5) 0.0212(9) Uani 0.416(14) 1 d . P D 2
H2BA H 0.798889 -0.007608 0.339671 0.025 Uiso 0.416(14) 1 calc R P D 2
H2BB H 0.750067 -0.010005 0.272185 0.025 Uiso 0.416(14) 1 calc R P D 2
C3 C 0.63028(11) 0.00984(9) 0.34843(8) 0.0227(3) Uani 1 1 d . . . .
H3AA H 0.610241 -0.026837 0.321129 0.027 Uiso 0.584(14) 1 calc R P D 1
H3AB H 0.623973 -0.017496 0.395075 0.027 Uiso 0.584(14) 1 calc R P D 1
H3BC H 0.597760 -0.030499 0.331301 0.027 Uiso 0.416(14) 1 calc R P D 2
H3BD H 0.639493 -0.011267 0.395758 0.027 Uiso 0.416(14) 1 calc R P D 2
C4 C 0.79423(11) 0.14499(9) 0.23469(7) 0.0179(2) Uani 1 1 d . . . .
C5 C 0.89706(11) 0.15739(9) 0.24624(7) 0.0220(3) Uani 1 1 d . . . .
C6 C 0.96319(13) 0.18543(12) 0.19085(9) 0.0318(3) Uani 1 1 d . . . .
H6 H 1.032358 0.193089 0.196968 0.038 Uiso 1 1 calc R . . .
C7 C 0.92775(14) 0.20207(13) 0.12695(9) 0.0359(4) Uani 1 1 d . . . .
H7 H 0.971450 0.223634 0.090810 0.043 Uiso 1 1 calc R . . .
C8 C 0.82749(14) 0.18673(12) 0.11664(8) 0.0297(3) Uani 1 1 d . . . .
H8 H 0.805016 0.197226 0.073377 0.036 Uiso 1 1 calc R . . .
C9 C 0.75962(12) 0.15584(9) 0.16991(7) 0.0213(3) Uani 1 1 d . . . .
C10 C 0.93819(12) 0.13650(11) 0.31573(8) 0.0262(3) Uani 1 1 d . . . .
H10 H 0.874475 0.136945 0.347974 0.031 Uiso 1 1 calc R . . .
C11 C 1.01203(14) 0.04343(12) 0.32732(10) 0.0340(4) Uani 1 1 d . . . .
H11A H 0.972812 0.001798 0.319058 0.051 Uiso 1 1 calc GR . . .
H11B H 1.032785 0.028307 0.372666 0.051 Uiso 1 1 calc GR . . .
H11C H 1.076646 0.042008 0.297468 0.051 Uiso 1 1 calc GR . . .
C12 C 0.99908(14) 0.20397(12) 0.32848(10) 0.0346(4) Uani 1 1 d . . . .
H12A H 1.066730 0.199589 0.301288 0.052 Uiso 1 1 calc GR . . .
H12B H 1.014387 0.192443 0.374760 0.052 Uiso 1 1 calc GR . . .
H12C H 0.954366 0.262272 0.317403 0.052 Uiso 1 1 calc GR . . .
C13 C 0.65644(13) 0.12983(11) 0.15551(8) 0.0261(3) Uani 1 1 d . . . .
H13 H 0.613782 0.117710 0.197983 0.031 Uiso 1 1 calc R . . .
C14 C 0.6890(2) 0.04480(15) 0.12608(14) 0.0544(6) Uani 1 1 d . . . .
H14A H 0.729094 0.055686 0.083727 0.082 Uiso 1 1 calc GR . . .
H14B H 0.624084 0.025873 0.120053 0.082 Uiso 1 1 calc GR . . .
H14C H 0.734130 -0.000363 0.156058 0.082 Uiso 1 1 calc GR . . .
C15 C 0.58400(15) 0.20162(13) 0.10877(9) 0.0355(4) Uani 1 1 d . . . .
H15A H 0.564609 0.254768 0.127280 0.053 Uiso 1 1 calc GR . . .
H15B H 0.518578 0.182938 0.103459 0.053 Uiso 1 1 calc GR . . .
H15C H 0.623049 0.212505 0.066040 0.053 Uiso 1 1 calc GR . . .
C16 C 0.45391(10) 0.11506(8) 0.36963(6) 0.0167(2) Uani 1 1 d . . . .
C17 C 0.37115(11) 0.08907(9) 0.34229(7) 0.0194(2) Uani 1 1 d . . . .
C18 C 0.27052(12) 0.09319(11) 0.37870(8) 0.0248(3) Uani 1 1 d . . . .
H18 H 0.214911 0.075224 0.362258 0.030 Uiso 1 1 calc R . . .
C19 C 0.25120(12) 0.12342(11) 0.43889(8) 0.0273(3) Uani 1 1 d . . . .
H19 H 0.183336 0.125424 0.462479 0.033 Uiso 1 1 calc R . . .
C20 C 0.33312(12) 0.15065(10) 0.46386(7) 0.0237(3) Uani 1 1 d . . . .
H20 H 0.318972 0.172186 0.503775 0.028 Uiso 1 1 calc R . . .
C21 C 0.43661(11) 0.14640(9) 0.43025(7) 0.0184(2) Uani 1 1 d . . . .
C22 C 0.38836(12) 0.05777(10) 0.27555(7) 0.0228(3) Uani 1 1 d . . . .
H22 H 0.462476 0.062110 0.256860 0.027 Uiso 1 1 calc R . . .
C23 C 0.38063(16) -0.03889(11) 0.28415(9) 0.0337(4) Uani 1 1 d . . . .
H23A H 0.433833 -0.074894 0.314190 0.051 Uiso 1 1 calc GR . . .
H23B H 0.394825 -0.057522 0.241555 0.051 Uiso 1 1 calc GR . . .
H23C H 0.308391 -0.044822 0.302104 0.051 Uiso 1 1 calc GR . . .
C24 C 0.30672(14) 0.11599(12) 0.22571(8) 0.0303(3) Uani 1 1 d . . . .
H24A H 0.233721 0.109479 0.241321 0.045 Uiso 1 1 calc GR . . .
H24B H 0.324613 0.098344 0.182857 0.045 Uiso 1 1 calc GR . . .
H24C H 0.310732 0.176553 0.221757 0.045 Uiso 1 1 calc GR . . .
C25 C 0.52470(12) 0.17522(9) 0.46010(7) 0.0200(2) Uani 1 1 d . . . .
H25 H 0.590707 0.168363 0.429620 0.024 Uiso 1 1 calc R . . .
C26 C 0.55422(14) 0.11786(11) 0.52795(8) 0.0270(3) Uani 1 1 d . . . .
H26A H 0.492185 0.126876 0.559597 0.040 Uiso 1 1 calc GR . . .
H26B H 0.614979 0.133879 0.543364 0.040 Uiso 1 1 calc GR . . .
H26C H 0.574009 0.056887 0.523422 0.040 Uiso 1 1 calc GR . . .
C27 C 0.48846(14) 0.27297(10) 0.46649(8) 0.0279(3) Uani 1 1 d . . . .
H27A H 0.469174 0.307859 0.423733 0.042 Uiso 1 1 calc GR . . .
H27B H 0.547531 0.291364 0.481761 0.042 Uiso 1 1 calc GR . . .
H27C H 0.426011 0.280788 0.497966 0.042 Uiso 1 1 calc GR . . .
C28 C 0.58023(11) 0.25111(8) 0.28510(6) 0.0163(2) Uani 1 1 d . . . .
C29 C 0.65828(11) 0.30990(9) 0.28061(7) 0.0184(2) Uani 1 1 d . . . .
C30 C 0.69844(13) 0.32143(10) 0.33840(8) 0.0252(3) Uani 1 1 d . . . .
H30 H 0.679981 0.289343 0.379548 0.030 Uiso 1 1 calc R . . .
C31 C 0.76602(15) 0.38066(11) 0.33502(10) 0.0329(3) Uani 1 1 d . . . .
H31 H 0.791297 0.388658 0.373942 0.040 Uiso 1 1 calc R . . .
C32 C 0.79557(15) 0.42747(11) 0.27409(10) 0.0360(4) Uani 1 1 d . . . .
H32 H 0.840982 0.466733 0.271902 0.043 Uiso 1 1 calc R . . .
C33 C 0.75742(15) 0.41579(12) 0.21636(10) 0.0351(4) Uani 1 1 d . . . .
H33 H 0.778243 0.446609 0.175235 0.042 Uiso 1 1 calc R . . .
C34 C 0.68831(13) 0.35841(10) 0.21938(8) 0.0261(3) Uani 1 1 d . . . .
H34 H 0.661684 0.352116 0.180338 0.031 Uiso 1 1 calc R . . .
C35 C 0.24607(11) 0.55667(9) 0.22828(7) 0.0195(2) Uani 1 1 d . . . .
C36 C 0.14806(14) 0.70128(10) 0.19726(8) 0.0282(3) Uani 1 1 d . . . .
H36C H 0.068505 0.713414 0.201198 0.034 Uiso 0.174(17) 1 calc R P E 2
H36D H 0.171166 0.747518 0.164162 0.034 Uiso 0.174(17) 1 calc R P E 2
H36A H 0.071131 0.722178 0.188380 0.034 Uiso 0.826(17) 1 calc R P E 1
H36B H 0.188469 0.744653 0.173829 0.034 Uiso 0.826(17) 1 calc R P E 1
C37A C 0.1635(4) 0.6823(2) 0.27220(16) 0.0263(7) Uani 0.826(17) 1 d . P E 1
H37A H 0.195604 0.726362 0.284754 0.032 Uiso 0.826(17) 1 calc R P E 1
H37B H 0.094262 0.680767 0.297972 0.032 Uiso 0.826(17) 1 calc R P E 1
C37B C 0.1926(18) 0.6969(11) 0.2641(8) 0.0263(7) Uani 0.174(17) 1 d . P E 2
H37C H 0.135176 0.717866 0.296480 0.032 Uiso 0.174(17) 1 calc R P E 2
H37D H 0.249981 0.729602 0.259854 0.032 Uiso 0.174(17) 1 calc R P E 2
C38 C 0.21966(13) 0.60867(9) 0.10822(7) 0.0239(3) Uani 1 1 d . . . .
C39 C 0.32710(14) 0.60937(10) 0.08130(7) 0.0267(3) Uani 1 1 d . . . .
C40 C 0.35006(16) 0.59892(12) 0.01431(8) 0.0335(4) Uani 1 1 d . . . .
H40 H 0.421011 0.596896 -0.004851 0.040 Uiso 1 1 calc R . . .
C41 C 0.26969(17) 0.59159(12) -0.02363(8) 0.0357(4) Uani 1 1 d . . . .
H41 H 0.287523 0.582929 -0.067497 0.043 Uiso 1 1 calc R . . .
C42 C 0.16297(16) 0.59696(12) 0.00279(8) 0.0322(3) Uani 1 1 d . . . .
H42 H 0.109076 0.594284 -0.024028 0.039 Uiso 1 1 calc R . . .
C43 C 0.13489(14) 0.60640(10) 0.06945(7) 0.0266(3) Uani 1 1 d . . . .
C44 C 0.41518(14) 0.62674(12) 0.11896(8) 0.0307(3) Uani 1 1 d . . . .
H44 H 0.390150 0.620547 0.166386 0.037 Uiso 1 1 calc R . . .
C45 C 0.52609(16) 0.56199(15) 0.11280(10) 0.0430(4) Uani 1 1 d . . . .
H45A H 0.515892 0.502601 0.125031 0.064 Uiso 1 1 calc GR . . .
H45B H 0.575361 0.571434 0.141991 0.064 Uiso 1 1 calc GR . . .
H45C H 0.556453 0.571401 0.067507 0.064 Uiso 1 1 calc GR . . .
C46 C 0.42999(19) 0.72164(14) 0.09521(11) 0.0446(5) Uani 1 1 d . . . .
H46A H 0.456148 0.729096 0.049019 0.067 Uiso 1 1 calc GR . . .
H46B H 0.482208 0.733043 0.121433 0.067 Uiso 1 1 calc GR . . .
H46C H 0.360872 0.762123 0.100316 0.067 Uiso 1 1 calc GR . . .
C47 C 0.01624(14) 0.61989(12) 0.09666(8) 0.0313(3) Uani 1 1 d . . . .
H47 H 0.015569 0.605905 0.145530 0.038 Uiso 1 1 calc R . . .
C48 C -0.04902(17) 0.56204(14) 0.07404(9) 0.0397(4) Uani 1 1 d . . . .
H48A H -0.056958 0.579269 0.026822 0.060 Uiso 1 1 calc GR . . .
H48B H -0.120243 0.569084 0.097321 0.060 Uiso 1 1 calc GR . . .
H48C H -0.010891 0.501391 0.083745 0.060 Uiso 1 1 calc GR . . .
C49 C -0.04222(17) 0.71710(13) 0.07695(10) 0.0420(4) Uani 1 1 d . . . .
H49A H 0.000137 0.754196 0.088957 0.063 Uiso 1 1 calc GR . . .
H49B H -0.113568 0.727049 0.099976 0.063 Uiso 1 1 calc GR . . .
H49C H -0.049727 0.730783 0.029598 0.063 Uiso 1 1 calc GR . . .
C50 C 0.26891(13) 0.55618(10) 0.34903(7) 0.0241(3) Uani 1 1 d . . . .
C51 C 0.35723(14) 0.58081(10) 0.37149(7) 0.0263(3) Uani 1 1 d . . . .
C52 C 0.37931(15) 0.55076(12) 0.43876(8) 0.0327(3) Uani 1 1 d . . . .
H52 H 0.436350 0.566501 0.455521 0.039 Uiso 1 1 calc R . . .
C53 C 0.31751(16) 0.49797(13) 0.48068(8) 0.0352(4) Uani 1 1 d . . . .
H53 H 0.333204 0.478923 0.525283 0.042 Uiso 1 1 calc R . . .
C54 C 0.23304(15) 0.47341(12) 0.45695(8) 0.0333(4) Uani 1 1 d . . . .
H54 H 0.193652 0.436673 0.485593 0.040 Uiso 1 1 calc R . . .
C55 C 0.20527(14) 0.50257(11) 0.39068(8) 0.0278(3) Uani 1 1 d . . . .
C56 C 0.42791(15) 0.63666(11) 0.32595(8) 0.0301(3) Uani 1 1 d . . . .
H56 H 0.404302 0.645988 0.280475 0.036 Uiso 1 1 calc R . . .
C57 C 0.54929(17) 0.59077(13) 0.32489(10) 0.0392(4) Uani 1 1 d . . . .
H57A H 0.577103 0.588075 0.367312 0.059 Uiso 1 1 calc GR . . .
H57B H 0.589426 0.623340 0.290316 0.059 Uiso 1 1 calc GR . . .
H57C H 0.557633 0.532046 0.316365 0.059 Uiso 1 1 calc GR . . .
C58 C 0.4126(2) 0.72719(12) 0.34563(11) 0.0438(5) Uani 1 1 d . . . .
H58A H 0.336499 0.756500 0.344672 0.066 Uiso 1 1 calc GR . . .
H58B H 0.455450 0.761932 0.314696 0.066 Uiso 1 1 calc GR . . .
H58C H 0.436144 0.719957 0.389875 0.066 Uiso 1 1 calc GR . . .
C59 C 0.11060(15) 0.47387(13) 0.36689(8) 0.0344(4) Uani 1 1 d . . . .
H59 H 0.101589 0.501854 0.320036 0.041 Uiso 1 1 calc R . . .
C60 C 0.1360(2) 0.37326(14) 0.37056(10) 0.0457(5) Uani 1 1 d . . . .
H60A H 0.203262 0.355435 0.344820 0.068 Uiso 1 1 calc GR . . .
H60B H 0.077290 0.357190 0.352890 0.068 Uiso 1 1 calc GR . . .
H60C H 0.143180 0.344380 0.416255 0.068 Uiso 1 1 calc GR . . .
C61 C 0.00208(18) 0.50207(18) 0.40663(11) 0.0505(5) Uani 1 1 d . . . .
H61A H 0.007229 0.472054 0.452150 0.076 Uiso 1 1 calc GR . . .
H61B H -0.055949 0.487252 0.387366 0.076 Uiso 1 1 calc GR . . .
H61C H -0.013199 0.564632 0.405321 0.076 Uiso 1 1 calc GR . . .
C62 C 0.30151(12) 0.46782(9) 0.22355(7) 0.0194(2) Uani 1 1 d . . . .
C63 C 0.25695(12) 0.42103(9) 0.18033(7) 0.0217(3) Uani 1 1 d . . . .
C64 C 0.14936(13) 0.40879(10) 0.19253(8) 0.0268(3) Uani 1 1 d . . . .
H64 H 0.104143 0.433337 0.226186 0.032 Uiso 1 1 calc R . . .
C65 C 0.10927(15) 0.36037(12) 0.15494(9) 0.0336(4) Uani 1 1 d . . . .
H65 H 0.037971 0.351980 0.164017 0.040 Uiso 1 1 calc R . . .
C66 C 0.17494(17) 0.32476(12) 0.10425(9) 0.0362(4) Uani 1 1 d . . . .
H66 H 0.148214 0.291977 0.079383 0.043 Uiso 1 1 calc R . . .
C67 C 0.28097(16) 0.33797(12) 0.09043(8) 0.0341(4) Uani 1 1 d . . . .
H67 H 0.324678 0.315020 0.055597 0.041 Uiso 1 1 calc R . . .
C68 C 0.32229(14) 0.38526(10) 0.12828(7) 0.0263(3) Uani 1 1 d . . . .
H68 H 0.393759 0.393183 0.118973 0.032 Uiso 1 1 calc R . . .
C69 C 0.8872(2) 0.12486(18) 0.51761(14) 0.0588(6) Uani 1 1 d . . . .
H69A H 0.849386 0.095441 0.556094 0.071 Uiso 1 1 calc R . . .
H69B H 0.885900 0.096816 0.479723 0.071 Uiso 1 1 calc R . . .
C70 C 0.8339(2) 0.22196(18) 0.50231(14) 0.0607(6) Uani 1 1 d . . . .
H70A H 0.760392 0.233325 0.523564 0.073 Uiso 1 1 calc R . . .
H70B H 0.829834 0.242045 0.454508 0.073 Uiso 1 1 calc R . . .
C71 C 0.9069(3) 0.2681(2) 0.53019(17) 0.0746(8) Uani 1 1 d . . . .
H71A H 0.940189 0.306048 0.494808 0.090 Uiso 1 1 calc R . . .
H71B H 0.865874 0.303069 0.562310 0.090 Uiso 1 1 calc R . . .
C72 C 0.9920(3) 0.1935(2) 0.56314(18) 0.0782(9) Uani 1 1 d . . . .
H72A H 1.062646 0.209601 0.558134 0.094 Uiso 1 1 calc R . . .
H72B H 0.971667 0.178616 0.610420 0.094 Uiso 1 1 calc R . . .

loop_
_atom_site_aniso_label
_atom_site_aniso_U_11
_atom_site_aniso_U_22
_atom_site_aniso_U_33
_atom_site_aniso_U_23
_atom_site_aniso_U_13
_atom_site_aniso_U_12
Ga1A 0.02980(12) 0.0279(3) 0.0293(4) -0.0092(3) 0.0025(3) -0.00300(15)
Ga1B 0.02980(12) 0.0279(3) 0.0293(4) -0.0092(3) 0.0025(3) -0.00300(15)
Ga1C 0.02980(12) 0.0279(3) 0.0293(4) -0.0092(3) 0.0025(3) -0.00300(15)
Cl1A 0.0353(3) 0.0635(6) 0.0478(6) 0.0114(4) -0.0141(4) -0.0155(4)
Cl1B 0.0353(3) 0.0635(6) 0.0478(6) 0.0114(4) -0.0141(4) -0.0155(4)
Cl1C 0.0353(3) 0.0635(6) 0.0478(6) 0.0114(4) -0.0141(4) -0.0155(4)
Cl2A 0.0645(6) 0.0546(7) 0.0390(5) -0.0253(5) 0.0191(4) -0.0099(6)
Cl2B 0.0645(6) 0.0546(7) 0.0390(5) -0.0253(5) 0.0191(4) -0.0099(6)
Cl2C 0.0645(6) 0.0546(7) 0.0390(5) -0.0253(5) 0.0191(4) -0.0099(6)
Cl3A 0.0338(3) 0.0229(5) 0.0627(8) -0.0166(5) 0.0098(6) -0.0038(3)
Cl3B 0.0338(3) 0.0229(5) 0.0627(8) -0.0166(5) 0.0098(6) -0.0038(3)
Cl3C 0.0338(3) 0.0229(5) 0.0627(8) -0.0166(5) 0.0098(6) -0.0038(3)
Cl4A 0.0416(7) 0.0230(3) 0.0430(7) -0.0099(4) 0.0057(4) -0.0061(4)
Cl4B 0.0416(7) 0.0230(3) 0.0430(7) -0.0099(4) 0.0057(4) -0.0061(4)
Cl4C 0.0416(7) 0.0230(3) 0.0430(7) -0.0099(4) 0.0057(4) -0.0061(4)
P1 0.01614(15) 0.01632(15) 0.02084(16) -0.00042(12) -0.00266(12) -0.00167(12)
P2 0.02132(17) 0.01670(15) 0.02019(16) -0.00362(12) -0.00382(13) 0.00014(12)
O1 0.0394(8) 0.0657(11) 0.0642(11) -0.0094(8) 0.0091(7) -0.0049(8)
N1 0.0136(5) 0.0156(5) 0.0194(5) -0.0003(4) 0.0004(4) -0.0017(4)
N2 0.0140(5) 0.0144(5) 0.0192(5) -0.0012(4) 0.0010(4) -0.0018(4)
N3 0.0275(6) 0.0192(5) 0.0151(5) -0.0024(4) -0.0027(4) 0.0045(4)
N4 0.0283(6) 0.0190(5) 0.0181(5) -0.0049(4) -0.0045(4) 0.0035(5)
C1 0.0138(5) 0.0168(5) 0.0147(5) -0.0024(4) -0.0014(4) -0.0035(4)
C2A 0.0192(11) 0.0158(12) 0.024(3) -0.0014(18) 0.0041(19) 0.0003(8)
C2B 0.0192(11) 0.0158(12) 0.024(3) -0.0014(18) 0.0041(19) 0.0003(8)
C3 0.0160(6) 0.0152(6) 0.0332(7) 0.0009(5) -0.0005(5) -0.0008(5)
C4 0.0148(5) 0.0173(6) 0.0196(6) -0.0012(4) 0.0018(4) -0.0027(4)
C5 0.0150(6) 0.0218(6) 0.0270(7) -0.0009(5) -0.0001(5) -0.0036(5)
C6 0.0188(7) 0.0375(9) 0.0358(9) 0.0027(7) 0.0029(6) -0.0095(6)
C7 0.0261(8) 0.0454(10) 0.0302(8) 0.0040(7) 0.0094(6) -0.0101(7)
C8 0.0285(8) 0.0364(8) 0.0208(7) -0.0025(6) 0.0037(6) -0.0049(6)
C9 0.0205(6) 0.0218(6) 0.0206(6) -0.0045(5) 0.0002(5) -0.0026(5)
C10 0.0161(6) 0.0320(8) 0.0297(7) -0.0006(6) -0.0052(5) -0.0061(5)
C11 0.0223(7) 0.0311(8) 0.0464(10) 0.0037(7) -0.0121(7) -0.0061(6)
C12 0.0235(7) 0.0361(9) 0.0463(10) -0.0100(7) -0.0099(7) -0.0051(6)
C13 0.0284(7) 0.0301(7) 0.0219(7) -0.0063(6) -0.0034(5) -0.0083(6)
C14 0.0598(14) 0.0397(11) 0.0731(16) -0.0264(11) -0.0230(12) -0.0072(10)
C15 0.0306(8) 0.0438(10) 0.0314(8) -0.0038(7) -0.0095(7) -0.0058(7)
C16 0.0132(5) 0.0161(5) 0.0182(6) 0.0009(4) 0.0002(4) -0.0020(4)
C17 0.0169(6) 0.0195(6) 0.0203(6) -0.0001(5) -0.0025(5) -0.0035(5)
C18 0.0160(6) 0.0312(7) 0.0263(7) -0.0014(6) -0.0025(5) -0.0058(5)
C19 0.0164(6) 0.0356(8) 0.0268(7) -0.0020(6) 0.0028(5) -0.0046(6)
C20 0.0197(6) 0.0291(7) 0.0200(6) -0.0037(5) 0.0021(5) -0.0027(5)
C21 0.0169(6) 0.0191(6) 0.0175(6) -0.0015(5) -0.0005(4) -0.0024(5)
C22 0.0211(6) 0.0259(7) 0.0227(7) -0.0051(5) -0.0024(5) -0.0068(5)
C23 0.0411(9) 0.0275(8) 0.0354(9) -0.0077(6) -0.0092(7) -0.0082(7)
C24 0.0332(8) 0.0345(8) 0.0251(7) -0.0021(6) -0.0088(6) -0.0107(7)
C25 0.0216(6) 0.0205(6) 0.0178(6) -0.0030(5) -0.0003(5) -0.0054(5)
C26 0.0301(8) 0.0279(7) 0.0238(7) 0.0013(5) -0.0068(6) -0.0107(6)
C27 0.0358(8) 0.0228(7) 0.0255(7) -0.0060(5) -0.0010(6) -0.0066(6)
C28 0.0157(5) 0.0163(5) 0.0159(5) -0.0014(4) -0.0008(4) -0.0029(4)
C29 0.0170(6) 0.0145(5) 0.0227(6) -0.0023(5) -0.0015(5) -0.0022(4)
C30 0.0249(7) 0.0253(7) 0.0272(7) -0.0056(5) -0.0040(6) -0.0072(6)
C31 0.0311(8) 0.0285(8) 0.0440(9) -0.0098(7) -0.0110(7) -0.0096(6)
C32 0.0290(8) 0.0225(7) 0.0586(11) -0.0014(7) -0.0094(8) -0.0117(6)
C33 0.0321(9) 0.0290(8) 0.0423(10) 0.0087(7) -0.0040(7) -0.0147(7)
C34 0.0253(7) 0.0253(7) 0.0269(7) 0.0029(5) -0.0026(6) -0.0097(6)
C35 0.0206(6) 0.0192(6) 0.0160(6) -0.0024(5) -0.0013(5) 0.0006(5)
C36 0.0369(8) 0.0194(6) 0.0216(7) -0.0036(5) -0.0034(6) 0.0076(6)
C37A 0.0323(16) 0.0188(11) 0.0242(10) -0.0050(8) -0.0052(10) 0.0041(10)
C37B 0.0323(16) 0.0188(11) 0.0242(10) -0.0050(8) -0.0052(10) 0.0041(10)
C38 0.0318(8) 0.0199(6) 0.0149(6) 0.0002(5) -0.0015(5) 0.0017(5)
C39 0.0317(8) 0.0226(7) 0.0207(7) 0.0020(5) -0.0006(6) -0.0016(6)
C40 0.0388(9) 0.0356(9) 0.0208(7) 0.0005(6) 0.0051(6) -0.0058(7)
C41 0.0498(11) 0.0388(9) 0.0147(7) -0.0018(6) 0.0020(6) -0.0066(8)
C42 0.0428(9) 0.0335(8) 0.0184(7) -0.0023(6) -0.0047(6) -0.0057(7)
C43 0.0340(8) 0.0241(7) 0.0174(6) 0.0001(5) -0.0044(6) 0.0001(6)
C44 0.0312(8) 0.0340(8) 0.0232(7) 0.0013(6) -0.0012(6) -0.0055(6)
C45 0.0324(9) 0.0517(12) 0.0369(10) 0.0004(8) -0.0012(7) -0.0008(8)
C46 0.0489(12) 0.0394(10) 0.0456(11) 0.0024(8) -0.0099(9) -0.0151(9)
C47 0.0325(8) 0.0380(9) 0.0189(7) -0.0015(6) -0.0056(6) -0.0002(7)
C48 0.0383(10) 0.0480(11) 0.0316(9) -0.0023(8) -0.0112(7) -0.0069(8)
C49 0.0431(10) 0.0423(10) 0.0320(9) -0.0059(7) -0.0088(8) 0.0103(8)
C50 0.0294(7) 0.0229(7) 0.0160(6) -0.0055(5) -0.0038(5) 0.0049(5)
C51 0.0352(8) 0.0210(7) 0.0214(7) -0.0072(5) -0.0056(6) 0.0013(6)
C52 0.0385(9) 0.0331(8) 0.0262(8) -0.0092(6) -0.0102(7) -0.0003(7)
C53 0.0413(10) 0.0411(9) 0.0186(7) -0.0042(6) -0.0073(6) 0.0016(7)
C54 0.0376(9) 0.0378(9) 0.0200(7) -0.0024(6) 0.0004(6) -0.0028(7)
C55 0.0293(8) 0.0313(8) 0.0197(7) -0.0062(6) 0.0001(5) 0.0002(6)
C56 0.0407(9) 0.0244(7) 0.0268(7) -0.0060(6) -0.0074(6) -0.0066(6)
C57 0.0425(10) 0.0339(9) 0.0438(10) -0.0075(7) -0.0052(8) -0.0118(8)
C58 0.0593(13) 0.0276(9) 0.0474(11) -0.0110(8) -0.0100(9) -0.0086(8)
C59 0.0323(8) 0.0490(10) 0.0218(7) -0.0068(7) 0.0023(6) -0.0099(7)
C60 0.0560(13) 0.0477(11) 0.0374(10) -0.0036(8) 0.0020(9) -0.0250(10)
C61 0.0395(11) 0.0781(16) 0.0372(10) -0.0188(10) 0.0057(8) -0.0161(11)
C62 0.0211(6) 0.0174(6) 0.0168(6) -0.0022(4) -0.0014(5) 0.0007(5)
C63 0.0250(7) 0.0185(6) 0.0187(6) -0.0004(5) -0.0055(5) 0.0001(5)
C64 0.0260(7) 0.0260(7) 0.0272(7) -0.0027(6) -0.0047(6) -0.0035(6)
C65 0.0341(9) 0.0308(8) 0.0372(9) -0.0009(7) -0.0141(7) -0.0084(7)
C66 0.0479(11) 0.0298(8) 0.0336(9) -0.0052(7) -0.0196(8) -0.0062(7)
C67 0.0441(10) 0.0328(8) 0.0254(8) -0.0110(6) -0.0094(7) -0.0002(7)
C68 0.0289(7) 0.0266(7) 0.0211(7) -0.0046(5) -0.0047(5) -0.0002(6)
C69 0.0500(13) 0.0616(15) 0.0597(15) 0.0056(12) -0.0053(11) -0.0149(11)
C70 0.0490(13) 0.0659(16) 0.0577(14) 0.0074(12) -0.0091(11) -0.0069(12)
C71 0.076(2) 0.0691(18) 0.081(2) -0.0194(15) -0.0091(16) -0.0145(15)
C72 0.0538(16) 0.102(2) 0.085(2) -0.0389(19) -0.0161(15) -0.0064(16)

loop_
_atom_type_symbol
_atom_type_description
_atom_type_scat_dispersion_real
_atom_type_scat_dispersion_imag
_atom_type_scat_source
C C 0.0033 0.0016 'International Tables Vol C Tables 4.2.6.8 and 6.1.1.4'
H H 0.0000 0.0000 'International Tables Vol C Tables 4.2.6.8 and 6.1.1.4'
Cl Cl 0.1484 0.1585 'International Tables Vol C Tables 4.2.6.8 and 6.1.1.4'
Ga Ga 0.2307 1.6083 'International Tables Vol C Tables 4.2.6.8 and 6.1.1.4'
N N 0.0061 0.0033 'International Tables Vol C Tables 4.2.6.8 and 6.1.1.4'
O O 0.0106 0.0060 'International Tables Vol C Tables 4.2.6.8 and 6.1.1.4'
P P 0.1023 0.0942 'International Tables Vol C Tables 4.2.6.8 and 6.1.1.4'

loop_
_exptl_crystal_face_index_h
_exptl_crystal_face_index_k
_exptl_crystal_face_index_l
_exptl_crystal_face_perp_dist
0 -1 0 0.0177
0 1 0 0.0177
-4 -7 -28 0.0695
14 -5 -11 0.0898
8 6 27 0.0537
-16 3 3 0.1042

loop_
_geom_angle_atom_site_label_1
_geom_angle_atom_site_label_2
_geom_angle_atom_site_label_3
_geom_angle
Cl1A Ga1A Cl4A 111.04(7)
Cl2A Ga1A Cl1A 111.01(8)
Cl2A Ga1A Cl3A 109.11(7)
Cl2A Ga1A Cl4A 108.92(6)
Cl3A Ga1A Cl1A 111.04(5)
Cl3A Ga1A Cl4A 105.55(8)
Cl2B Ga1B Cl1B 110.32(18)
Cl2B Ga1B Cl3B 109.67(19)
Cl3B Ga1B Cl1B 108.10(16)
Cl4B Ga1B Cl1B 111.27(19)
Cl4B Ga1B Cl2B 109.56(17)
Cl4B Ga1B Cl3B 107.9(2)
Cl2C Ga1C Cl1C 105.1(4)
Cl2C Ga1C Cl3C 111.8(4)
Cl2C Ga1C Cl4C 110.6(3)
Cl3C Ga1C Cl1C 112.9(3)
Cl3C Ga1C Cl4C 123.8(3)
Cl4C Ga1C Cl1C 89.1(4)
C28 P1 P2 101.31(5)
C62 P2 P1 101.81(5)
C72 O1 C69 105.9(2)
C1 N1 C2A 110.4(3)
C1 N1 C2B 110.9(4)
C1 N1 C4 123.38(11)
C4 N1 C2A 122.9(3)
C4 N1 C2B 115.4(4)
C1 N2 C3 111.47(11)
C1 N2 C16 129.28(11)
C16 N2 C3 118.27(11)
C35 N3 C36 110.77(11)
C35 N3 C38 123.55(12)
C38 N3 C36 119.58(11)
C35 N4 C37A 111.07(14)
C35 N4 C37B 111.1(6)
C35 N4 C50 129.11(12)
C50 N4 C37A 117.68(14)
C50 N4 C37B 119.7(6)
N1 C1 C28 123.90(12)
N2 C1 N1 109.48(11)
N2 C1 C28 126.62(12)
N1 C2A H2AA 111.1
N1 C2A H2AB 111.1
N1 C2A C3 103.3(4)
H2AA C2A H2AB 109.1
C3 C2A H2AA 111.1
C3 C2A H2AB 111.1
N1 C2B H2BA 111.3
N1 C2B H2BB 111.3
N1 C2B C3 102.5(6)
H2BA C2B H2BB 109.2
C3 C2B H2BA 111.3
C3 C2B H2BB 111.3
N2 C3 C2A 103.0(3)
N2 C3 C2B 104.6(4)
N2 C3 H3AA 111.2
N2 C3 H3AB 111.2
N2 C3 H3BC 110.8
N2 C3 H3BD 110.8
C2A C3 H3AA 111.2
C2A C3 H3AB 111.2
C2B C3 H3BC 110.8
C2B C3 H3BD 110.8
H3AA C3 H3AB 109.1
H3BC C3 H3BD 108.9
C5 C4 N1 117.90(12)
C5 C4 C9 122.18(13)
C9 C4 N1 119.85(12)
C4 C5 C10 121.67(13)
C6 C5 C4 117.58(14)
C6 C5 C10 120.66(13)
C5 C6 H6 119.4
C7 C6 C5 121.15(15)
C7 C6 H6 119.4
C6 C7 H7 119.9
C6 C7 C8 120.16(15)
C8 C7 H7 119.9
C7 C8 H8 119.4
C7 C8 C9 121.14(15)
C9 C8 H8 119.4
C4 C9 C13 123.19(13)
C8 C9 C4 117.58(14)
C8 C9 C13 119.11(13)
C5 C10 H10 107.9
C5 C10 C11 109.61(14)
C5 C10 C12 112.86(14)
C11 C10 H10 107.9
C12 C10 H10 107.9
C12 C10 C11 110.39(13)
C10 C11 H11A 109.5
C10 C11 H11B 109.5
C10 C11 H11C 109.5
H11A C11 H11B 109.5
H11A C11 H11C 109.5
H11B C11 H11C 109.5
C10 C12 H12A 109.5
C10 C12 H12B 109.5
C10 C12 H12C 109.5
H12A C12 H12B 109.5
H12A C12 H12C 109.5
H12B C12 H12C 109.5
C9 C13 H13 108.1
C9 C13 C14 109.32(15)
C14 C13 H13 108.1
C15 C13 C9 113.14(14)
C15 C13 H13 108.1
C15 C13 C14 109.95(15)
C13 C14 H14A 109.5
C13 C14 H14B 109.5
C13 C14 H14C 109.5
H14A C14 H14B 109.5
H14A C14 H14C 109.5
H14B C14 H14C 109.5
C13 C15 H15A 109.5
C13 C15 H15B 109.5
C13 C15 H15C 109.5
H15A C15 H15B 109.5
H15A C15 H15C 109.5
H15B C15 H15C 109.5
C17 C16 N2 117.36(12)
C21 C16 N2 120.02(12)
C21 C16 C17 122.31(12)
C16 C17 C22 122.52(12)
C18 C17 C16 117.44(13)
C18 C17 C22 120.04(13)
C17 C18 H18 119.2
C19 C18 C17 121.53(14)
C19 C18 H18 119.2
C18 C19 H19 120.1
C20 C19 C18 119.86(14)
C20 C19 H19 120.1
C19 C20 H20 119.4
C19 C20 C21 121.26(14)
C21 C20 H20 119.4
C16 C21 C25 122.92(12)
C20 C21 C16 117.56(13)
C20 C21 C25 119.52(12)
C17 C22 H22 107.8
C17 C22 C23 111.31(13)
C17 C22 C24 111.61(12)
C23 C22 H22 107.8
C23 C22 C24 110.23(13)
C24 C22 H22 107.8
C22 C23 H23A 109.5
C22 C23 H23B 109.5
C22 C23 H23C 109.5
H23A C23 H23B 109.5
H23A C23 H23C 109.5
H23B C23 H23C 109.5
C22 C24 H24A 109.5
C22 C24 H24B 109.5
C22 C24 H24C 109.5
H24A C24 H24B 109.5
H24A C24 H24C 109.5
H24B C24 H24C 109.5
C21 C25 H25 108.0
C21 C25 C26 111.56(12)
C21 C25 C27 110.64(12)
C26 C25 H25 108.0
C26 C25 C27 110.54(12)
C27 C25 H25 108.0
C25 C26 H26A 109.5
C25 C26 H26B 109.5
C25 C26 H26C 109.5
H26A C26 H26B 109.5
H26A C26 H26C 109.5
H26B C26 H26C 109.5
C25 C27 H27A 109.5
C25 C27 H27B 109.5
C25 C27 H27C 109.5
H27A C27 H27B 109.5
H27A C27 H27C 109.5
H27B C27 H27C 109.5
C1 C28 P1 117.94(10)
C1 C28 C29 118.40(11)
C29 C28 P1 123.64(10)
C30 C29 C28 120.22(12)
C30 C29 C34 118.45(13)
C34 C29 C28 121.24(13)
C29 C30 H30 119.7
C31 C30 C29 120.55(15)
C31 C30 H30 119.7
C30 C31 H31 119.9
C32 C31 C30 120.24(16)
C32 C31 H31 119.9
C31 C32 H32 120.1
C31 C32 C33 119.75(15)
C33 C32 H32 120.1
C32 C33 H33 119.8
C32 C33 C34 120.42(16)
C34 C33 H33 119.8
C29 C34 H34 119.7
C33 C34 C29 120.57(15)
C33 C34 H34 119.7
N3 C35 C62 123.78(12)
N4 C35 N3 110.13(12)
N4 C35 C62 126.09(12)
N3 C36 H36C 110.5
N3 C36 H36D 110.5
N3 C36 H36A 111.2
N3 C36 H36B 111.2
N3 C36 C37A 102.77(15)
N3 C36 C37B 106.4(5)
H36C C36 H36D 108.6
H36A C36 H36B 109.1
C37A C36 H36A 111.2
C37A C36 H36B 111.2
C37B C36 H36C 110.5
C37B C36 H36D 110.5
N4 C37A C36 103.13(16)
N4 C37A H37A 111.1
N4 C37A H37B 111.1
C36 C37A H37A 111.1
C36 C37A H37B 111.1
H37A C37A H37B 109.1
N4 C37B H37C 111.9
N4 C37B H37D 111.9
C36 C37B N4 99.4(9)
C36 C37B H37C 111.9
C36 C37B H37D 111.9
H37C C37B H37D 109.6
C39 C38 N3 119.17(14)
C39 C38 C43 122.69(13)
C43 C38 N3 118.08(14)
C38 C39 C40 116.78(15)
C38 C39 C44 123.67(14)
C40 C39 C44 119.42(15)
C39 C40 H40 119.3
C41 C40 C39 121.36(16)
C41 C40 H40 119.3
C40 C41 H41 119.7
C40 C41 C42 120.67(15)
C42 C41 H41 119.7
C41 C42 H42 119.6
C41 C42 C43 120.78(16)
C43 C42 H42 119.6
C38 C43 C47 121.85(13)
C42 C43 C38 117.43(15)
C42 C43 C47 120.59(15)
C39 C44 H44 107.8
C39 C44 C45 113.38(15)
C39 C44 C46 110.28(14)
C45 C44 H44 107.8
C45 C44 C46 109.62(16)
C46 C44 H44 107.8
C44 C45 H45A 109.5
C44 C45 H45B 109.5
C44 C45 H45C 109.5
H45A C45 H45B 109.5
H45A C45 H45C 109.5
H45B C45 H45C 109.5
C44 C46 H46A 109.5
C44 C46 H46B 109.5
C44 C46 H46C 109.5
H46A C46 H46B 109.5
H46A C46 H46C 109.5
H46B C46 H46C 109.5
C43 C47 H47 107.8
C43 C47 C48 114.36(15)
C43 C47 C49 110.00(15)
C48 C47 H47 107.8
C48 C47 C49 108.82(15)
C49 C47 H47 107.8
C47 C48 H48A 109.5
C47 C48 H48B 109.5
C47 C48 H48C 109.5
H48A C48 H48B 109.5
H48A C48 H48C 109.5
H48B C48 H48C 109.5
C47 C49 H49A 109.5
C47 C49 H49B 109.5
C47 C49 H49C 109.5
H49A C49 H49B 109.5
H49A C49 H49C 109.5
H49B C49 H49C 109.5
C51 C50 N4 116.92(14)
C55 C50 N4 120.02(14)
C55 C50 C51 122.81(14)
C50 C51 C56 122.75(13)
C52 C51 C50 117.13(16)
C52 C51 C56 120.12(15)
C51 C52 H52 119.5
C53 C52 C51 120.99(17)
C53 C52 H52 119.5
C52 C53 H53 119.7
C54 C53 C52 120.58(15)
C54 C53 H53 119.7
C53 C54 H54 119.3
C53 C54 C55 121.33(17)
C55 C54 H54 119.3
C50 C55 C59 123.52(14)
C54 C55 C50 117.14(16)
C54 C55 C59 119.33(16)
C51 C56 H56 107.8
C51 C56 C57 112.04(14)
C51 C56 C58 111.41(15)
C57 C56 H56 107.8
C57 C56 C58 109.91(16)
C58 C56 H56 107.8
C56 C57 H57A 109.5
C56 C57 H57B 109.5
C56 C57 H57C 109.5
H57A C57 H57B 109.5
H57A C57 H57C 109.5
H57B C57 H57C 109.5
C56 C58 H58A 109.5
C56 C58 H58B 109.5
C56 C58 H58C 109.5
H58A C58 H58B 109.5
H58A C58 H58C 109.5
H58B C58 H58C 109.5
C55 C59 H59 108.0
C55 C59 C60 110.99(16)
C55 C59 C61 112.57(15)
C60 C59 H59 108.0
C61 C59 H59 108.0
C61 C59 C60 109.21(17)
C59 C60 H60A 109.5
C59 C60 H60B 109.5
C59 C60 H60C 109.5
H60A C60 H60B 109.5
H60A C60 H60C 109.5
H60B C60 H60C 109.5
C59 C61 H61A 109.5
C59 C61 H61B 109.5
C59 C61 H61C 109.5
H61A C61 H61B 109.5
H61A C61 H61C 109.5
H61B C61 H61C 109.5
C35 C62 P2 117.00(10)
C35 C62 C63 118.08(12)
C63 C62 P2 124.86(10)
C64 C63 C62 120.43(13)
C64 C63 C68 118.40(14)
C68 C63 C62 121.13(14)
C63 C64 H64 119.6
C65 C64 C63 120.77(16)
C65 C64 H64 119.6
C64 C65 H65 119.9
C66 C65 C64 120.18(17)
C66 C65 H65 119.9
C65 C66 H66 120.1
C65 C66 C67 119.82(16)
C67 C66 H66 120.1
C66 C67 H67 119.8
C66 C67 C68 120.43(16)
C68 C67 H67 119.8
C63 C68 H68 119.8
C67 C68 C63 120.37(16)
C67 C68 H68 119.8
O1 C69 H69A 110.7
O1 C69 H69B 110.7
O1 C69 C70 105.4(2)
H69A C69 H69B 108.8
C70 C69 H69A 110.7
C70 C69 H69B 110.7
C69 C70 H70A 110.7
C69 C70 H70B 110.7
C69 C70 C71 105.3(2)
H70A C70 H70B 108.8
C71 C70 H70A 110.7
C71 C70 H70B 110.7
C70 C71 H71A 111.1
C70 C71 H71B 111.1
H71A C71 H71B 109.0
C72 C71 C70 103.4(3)
C72 C71 H71A 111.1
C72 C71 H71B 111.1
O1 C72 C71 106.6(2)
O1 C72 H72A 110.4
O1 C72 H72B 110.4
C71 C72 H72A 110.4
C71 C72 H72B 110.4
H72A C72 H72B 108.6

loop_
_geom_bond_atom_site_label_1
_geom_bond_atom_site_label_2
_geom_bond_distance
Ga1A Cl1A 2.1982(15)
Ga1A Cl2A 2.1762(13)
Ga1A Cl3A 2.1979(19)
Ga1A Cl4A 2.2036(19)
Ga1B Cl1B 2.219(4)
Ga1B Cl2B 2.165(3)
Ga1B Cl3B 2.165(5)
Ga1B Cl4B 2.104(5)
Ga1C Cl1C 2.266(8)
Ga1C Cl2C 2.108(8)
Ga1C Cl3C 2.141(6)
Ga1C Cl4C 2.256(7)
P1 P2 2.0992(5)
P1 C28 1.7438(13)
P2 C62 1.7449(14)
O1 C69 1.422(3)
O1 C72 1.414(4)
N1 C1 1.3592(16)
N1 C2A 1.470(7)
N1 C2B 1.497(11)
N1 C4 1.4409(17)
N2 C1 1.3474(17)
N2 C3 1.4694(17)
N2 C16 1.4358(16)
N3 C35 1.3555(17)
N3 C36 1.4774(19)
N3 C38 1.4408(18)
N4 C35 1.3458(17)
N4 C37A 1.467(3)
N4 C37B 1.560(15)
N4 C50 1.4400(18)
C1 C28 1.4247(18)
C2A H2AA 0.9700
C2A H2AB 0.9700
C2A C3 1.513(8)
C2B H2BA 0.9700
C2B H2BB 0.9700
C2B C3 1.503(12)
C3 H3AA 0.9700
C3 H3AB 0.9700
C3 H3BC 0.9700
C3 H3BD 0.9700
C4 C5 1.4029(19)
C4 C9 1.405(2)
C5 C6 1.394(2)
C5 C10 1.514(2)
C6 H6 0.9300
C6 C7 1.383(3)
C7 H7 0.9300
C7 C8 1.383(3)
C8 H8 0.9300
C8 C9 1.392(2)
C9 C13 1.523(2)
C10 H10 0.9800
C10 C11 1.536(2)
C10 C12 1.528(2)
C11 H11A 0.9600
C11 H11B 0.9600
C11 H11C 0.9600
C12 H12A 0.9600
C12 H12B 0.9600
C12 H12C 0.9600
C13 H13 0.9800
C13 C14 1.534(3)
C13 C15 1.520(2)
C14 H14A 0.9600
C14 H14B 0.9600
C14 H14C 0.9600
C15 H15A 0.9600
C15 H15B 0.9600
C15 H15C 0.9600
C16 C17 1.4082(19)
C16 C21 1.4021(18)
C17 C18 1.390(2)
C17 C22 1.520(2)
C18 H18 0.9300
C18 C19 1.385(2)
C19 H19 0.9300
C19 C20 1.385(2)
C20 H20 0.9300
C20 C21 1.3967(19)
C21 C25 1.5170(19)
C22 H22 0.9800
C22 C23 1.532(2)
C22 C24 1.534(2)
C23 H23A 0.9600
C23 H23B 0.9600
C23 H23C 0.9600
C24 H24A 0.9600
C24 H24B 0.9600
C24 H24C 0.9600
C25 H25 0.9800
C25 C26 1.532(2)
C25 C27 1.536(2)
C26 H26A 0.9600
C26 H26B 0.9600
C26 H26C 0.9600
C27 H27A 0.9600
C27 H27B 0.9600
C27 H27C 0.9600
C28 C29 1.4880(18)
C29 C30 1.394(2)
C29 C34 1.399(2)
C30 H30 0.9300
C30 C31 1.394(2)
C31 H31 0.9300
C31 C32 1.380(3)
C32 H32 0.9300
C32 C33 1.382(3)
C33 H33 0.9300
C33 C34 1.386(2)
C34 H34 0.9300
C35 C62 1.4337(19)
C36 H36C 0.9700
C36 H36D 0.9700
C36 H36A 0.9700
C36 H36B 0.9700
C36 C37A 1.528(3)
C36 C37B 1.516(15)
C37A H37A 0.9700
C37A H37B 0.9700
C37B H37C 0.9700
C37B H37D 0.9700
C38 C39 1.403(2)
C38 C43 1.406(2)
C39 C40 1.404(2)
C39 C44 1.519(2)
C40 H40 0.9300
C40 C41 1.377(3)
C41 H41 0.9300
C41 C42 1.380(3)
C42 H42 0.9300
C42 C43 1.399(2)
C43 C47 1.515(2)
C44 H44 0.9800
C44 C45 1.533(3)
C44 C46 1.535(3)
C45 H45A 0.9600
C45 H45B 0.9600
C45 H45C 0.9600
C46 H46A 0.9600
C46 H46B 0.9600
C46 H46C 0.9600
C47 H47 0.9800
C47 C48 1.526(3)
C47 C49 1.537(3)
C48 H48A 0.9600
C48 H48B 0.9600
C48 H48C 0.9600
C49 H49A 0.9600
C49 H49B 0.9600
C49 H49C 0.9600
C50 C51 1.407(2)
C50 C55 1.405(2)
C51 C52 1.400(2)
C51 C56 1.518(2)
C52 H52 0.9300
C52 C53 1.384(3)
C53 H53 0.9300
C53 C54 1.376(3)
C54 H54 0.9300
C54 C55 1.398(2)
C55 C59 1.525(2)
C56 H56 0.9800
C56 C57 1.527(3)
C56 C58 1.529(2)
C57 H57A 0.9600
C57 H57B 0.9600
C57 H57C 0.9600
C58 H58A 0.9600
C58 H58B 0.9600
C58 H58C 0.9600
C59 H59 0.9800
C59 C60 1.539(3)
C59 C61 1.528(3)
C60 H60A 0.9600
C60 H60B 0.9600
C60 H60C 0.9600
C61 H61A 0.9600
C61 H61B 0.9600
C61 H61C 0.9600
C62 C63 1.486(2)
C63 C64 1.399(2)
C63 C68 1.400(2)
C64 H64 0.9300
C64 C65 1.390(2)
C65 H65 0.9300
C65 C66 1.379(3)
C66 H66 0.9300
C66 C67 1.387(3)
C67 H67 0.9300
C67 C68 1.389(2)
C68 H68 0.9300
C69 H69A 0.9700
C69 H69B 0.9700
C69 C70 1.512(4)
C70 H70A 0.9700
C70 H70B 0.9700
C70 C71 1.515(4)
C71 H71A 0.9700
C71 H71B 0.9700
C71 C72 1.497(4)
C72 H72A 0.9700
C72 H72B 0.9700

loop_
_geom_torsion_atom_site_label_1
_geom_torsion_atom_site_label_2
_geom_torsion_atom_site_label_3
_geom_torsion_atom_site_label_4
_geom_torsion
P1 P2 C62 C35 165.09(10)
P1 P2 C62 C63 -17.80(13)
P1 C28 C29 C30 112.07(14)
P1 C28 C29 C34 -64.37(17)
P2 P1 C28 C1 166.15(9)
P2 P1 C28 C29 -15.61(12)
P2 C62 C63 C64 124.00(14)
P2 C62 C63 C68 -53.51(18)
O1 C69 C70 C71 -18.2(3)
N1 C1 C28 P1 149.31(11)
N1 C1 C28 C29 -29.02(19)
N1 C2A C3 N2 -14.0(5)
N1 C2B C3 N2 9.4(6)
N1 C4 C5 C6 179.96(13)
N1 C4 C5 C10 3.2(2)
N1 C4 C9 C8 178.00(13)
N1 C4 C9 C13 -6.2(2)
N2 C1 C28 P1 -31.03(18)
N2 C1 C28 C29 150.64(13)
N2 C16 C17 C18 171.82(12)
N2 C16 C17 C22 -8.43(19)
N2 C16 C21 C20 -172.88(12)
N2 C16 C21 C25 7.05(19)
N3 C35 C62 P2 145.38(13)
N3 C35 C62 C63 -31.9(2)
N3 C36 C37A N4 13.8(4)
N3 C36 C37B N4 -12.7(13)
N3 C38 C39 C40 176.61(14)
N3 C38 C39 C44 -7.6(2)
N3 C38 C43 C42 -177.19(14)
N3 C38 C43 C47 7.0(2)
N4 C35 C62 P2 -34.6(2)
N4 C35 C62 C63 148.11(15)
N4 C50 C51 C52 173.11(13)
N4 C50 C51 C56 -7.5(2)
N4 C50 C55 C54 -174.15(14)
N4 C50 C55 C59 7.1(2)
C1 N1 C2A C3 15.3(5)
C1 N1 C2B C3 -10.0(6)
C1 N1 C4 C5 126.75(14)
C1 N1 C4 C9 -56.30(18)
C1 N2 C3 C2A 9.2(3)
C1 N2 C3 C2B -6.5(4)
C1 N2 C16 C17 114.21(15)
C1 N2 C16 C21 -72.10(18)
C1 C28 C29 C30 -69.71(17)
C1 C28 C29 C34 113.86(15)
C2A N1 C1 N2 -10.2(4)
C2A N1 C1 C28 169.6(3)
C2A N1 C4 C5 -75.8(4)
C2A N1 C4 C9 101.2(4)
C2B N1 C1 N2 6.4(4)
C2B N1 C1 C28 -173.9(4)
C2B N1 C4 C5 -91.3(5)
C2B N1 C4 C9 85.6(5)
C3 N2 C1 N1 0.22(15)
C3 N2 C1 C28 -179.49(13)
C3 N2 C16 C17 -78.19(16)
C3 N2 C16 C21 95.50(15)
C4 N1 C1 N2 149.78(12)
C4 N1 C1 C28 -30.51(19)
C4 N1 C2A C3 -144.7(3)
C4 N1 C2B C3 -156.5(3)
C4 C5 C6 C7 1.2(2)
C4 C5 C10 C11 95.90(16)
C4 C5 C10 C12 -140.62(14)
C4 C9 C13 C14 -105.46(18)
C4 C9 C13 C15 131.65(15)
C5 C4 C9 C8 -5.2(2)
C5 C4 C9 C13 170.64(13)
C5 C6 C7 C8 -3.3(3)
C6 C5 C10 C11 -80.71(18)
C6 C5 C10 C12 42.8(2)
C6 C7 C8 C9 1.1(3)
C7 C8 C9 C4 3.1(2)
C7 C8 C9 C13 -172.94(16)
C8 C9 C13 C14 70.3(2)
C8 C9 C13 C15 -52.59(19)
C9 C4 C5 C6 3.1(2)
C9 C4 C5 C10 -173.63(13)
C10 C5 C6 C7 177.98(16)
C16 N2 C1 N1 168.49(12)
C16 N2 C1 C28 -11.2(2)
C16 N2 C3 C2A -160.5(3)
C16 N2 C3 C2B -176.2(4)
C16 C17 C18 C19 1.4(2)
C16 C17 C22 C23 115.77(15)
C16 C17 C22 C24 -120.60(15)
C16 C21 C25 C26 -117.77(15)
C16 C21 C25 C27 118.73(14)
C17 C16 C21 C20 0.5(2)
C17 C16 C21 C25 -179.57(12)
C17 C18 C19 C20 0.2(2)
C18 C17 C22 C23 -64.48(18)
C18 C17 C22 C24 59.15(18)
C18 C19 C20 C21 -1.5(2)
C19 C20 C21 C16 1.1(2)
C19 C20 C21 C25 -178.78(14)
C20 C21 C25 C26 62.16(17)
C20 C21 C25 C27 -61.34(17)
C21 C16 C17 C18 -1.7(2)
C21 C16 C17 C22 178.03(13)
C22 C17 C18 C19 -178.41(14)
C28 C29 C30 C31 -175.90(14)
C28 C29 C34 C33 177.22(14)
C29 C30 C31 C32 -1.2(3)
C30 C29 C34 C33 0.7(2)
C30 C31 C32 C33 0.3(3)
C31 C32 C33 C34 1.0(3)
C32 C33 C34 C29 -1.6(3)
C34 C29 C30 C31 0.6(2)
C35 N3 C36 C37A -10.4(3)
C35 N3 C36 C37B 7.8(10)
C35 N3 C38 C39 -56.8(2)
C35 N3 C38 C43 125.82(16)
C35 N4 C37A C36 -13.8(4)
C35 N4 C37B C36 14.9(14)
C35 N4 C50 C51 113.33(18)
C35 N4 C50 C55 -72.3(2)
C35 C62 C63 C64 -58.91(19)
C35 C62 C63 C68 123.58(15)
C36 N3 C35 N4 2.15(18)
C36 N3 C35 C62 -177.81(14)
C36 N3 C38 C39 93.22(17)
C36 N3 C38 C43 -84.20(18)
C37A N4 C35 N3 7.8(3)
C37A N4 C35 C62 -172.3(3)
C37A N4 C50 C51 -84.9(3)
C37A N4 C50 C55 89.5(3)
C37B N4 C35 N3 -11.2(10)
C37B N4 C35 C62 168.7(10)
C37B N4 C50 C51 -64.8(10)
C37B N4 C50 C55 109.5(10)
C38 N3 C35 N4 154.42(14)
C38 N3 C35 C62 -25.5(2)
C38 N3 C36 C37A -163.9(3)
C38 N3 C36 C37B -145.7(10)
C38 C39 C40 C41 2.3(2)
C38 C39 C44 C45 134.56(16)
C38 C39 C44 C46 -102.09(19)
C38 C43 C47 C48 -142.26(15)
C38 C43 C47 C49 94.94(17)
C39 C38 C43 C42 5.5(2)
C39 C38 C43 C47 -170.36(15)
C39 C40 C41 C42 1.9(3)
C40 C39 C44 C45 -49.8(2)
C40 C39 C44 C46 73.6(2)
C40 C41 C42 C43 -2.6(3)
C41 C42 C43 C38 -1.0(2)
C41 C42 C43 C47 174.89(16)
C42 C43 C47 C48 42.0(2)
C42 C43 C47 C49 -80.8(2)
C43 C38 C39 C40 -6.1(2)
C43 C38 C39 C44 169.66(15)
C44 C39 C40 C41 -173.65(16)
C50 N4 C35 N3 170.47(15)
C50 N4 C35 C62 -9.6(3)
C50 N4 C37A C36 -178.7(2)
C50 N4 C37B C36 -166.6(6)
C50 C51 C52 C53 1.0(2)
C50 C51 C56 C57 -123.24(16)
C50 C51 C56 C58 113.16(17)
C50 C55 C59 C60 115.12(18)
C50 C55 C59 C61 -122.11(19)
C51 C50 C55 C54 -0.1(2)
C51 C50 C55 C59 -178.86(15)
C51 C52 C53 C54 0.3(3)
C52 C51 C56 C57 56.1(2)
C52 C51 C56 C58 -67.5(2)
C52 C53 C54 C55 -1.6(3)
C53 C54 C55 C50 1.5(2)
C53 C54 C55 C59 -179.69(16)
C54 C55 C59 C60 -63.6(2)
C54 C55 C59 C61 59.2(2)
C55 C50 C51 C52 -1.1(2)
C55 C50 C51 C56 178.26(14)
C56 C51 C52 C53 -178.39(15)
C62 C63 C64 C65 -175.99(14)
C62 C63 C68 C67 176.83(14)
C63 C64 C65 C66 -1.0(2)
C64 C63 C68 C67 -0.7(2)
C64 C65 C66 C67 -0.5(3)
C65 C66 C67 C68 1.4(3)
C66 C67 C68 C63 -0.7(2)
C68 C63 C64 C65 1.6(2)
C69 O1 C72 C71 -37.4(3)
C69 C70 C71 C72 -3.6(3)
C70 C71 C72 O1 24.6(3)
C72 O1 C69 C70 34.4(3)

loop_
_exptl_oxdiff_crystal_face_indexfrac_h
_exptl_oxdiff_crystal_face_indexfrac_k
_exptl_oxdiff_crystal_face_indexfrac_l
_exptl_oxdiff_crystal_face_x
_exptl_oxdiff_crystal_face_y
_exptl_oxdiff_crystal_face_z
-0.0005 -0.9995 0.0058 0.0097 0.0448 0.0092
0.0005 0.9995 -0.0058 -0.0097 -0.0448 -0.0092
-4.3041 -7.1342 -28.4276 -0.3208 -0.0246 0.9468
14.3738 -4.9777 -10.9329 0.8096 0.0647 0.5834
7.5990 6.3498 27.2323 0.5097 0.0396 -0.8595
-16.3334 3.0327 2.7801 -0.9438 -0.0751 -0.3218

loop_
_smtbx_masks_void_nr
_smtbx_masks_void_average_x
_smtbx_masks_void_average_y
_smtbx_masks_void_average_z
_smtbx_masks_void_volume
_smtbx_masks_void_count_electrons
1 -0.719 0.000 0.000 562.7 106.9
